data_4120528
loop_
_publ_author_name
'Yakita, Hiroyuki'
'Ogino, Hiraku'
'Okada, Tomoyuki'
'Yamamoto, Akiyasu'
'Kishio, Kohji'
'Tohei, Tetsuya'
'Ikuhara, Yuichi'
'Gotoh, Yoshito'
'Fujihisa, Hiroshi'
'Kataoka, Kunimitsu'
'Eisaki, Hiroshi'
'Shimoyama, Jun-Ichi'

_publ_section_title
;
 A New Layered Iron Arsenide Superconductor: (Ca,Pr)FeAs2.
;
_journal_issue 3
_journal_name_full 'Journal of the American Chemical Society'
_journal_page_first 846
_journal_page_last 849
_journal_paper_doi 10.1021/ja410845b
_journal_volume 136
_journal_year 2014
_chemical_formula_sum 'As2 Ca0.73 Fe Pr0.27'
_chemical_formula_weight 272.99
_space_group_IT_number 11
_symmetry_cell_setting monoclinic
_symmetry_Int_Tables_number 11
_symmetry_space_group_name_Hall '-P 2yb'
_symmetry_space_group_name_H-M 'P 1 21/m 1'
_cell_angle_alpha 90
_cell_angle_beta 90.788(8)
_cell_angle_gamma 90
_cell_formula_units_Z 2
_cell_length_a 3.9163(8)
_cell_length_b 3.8953(7)
_cell_length_c 10.311(3)
_cell_measurement_temperature 300
_cell_volume 157.28(6)
_diffrn_measured_fraction_theta_full 1
_diffrn_measured_fraction_theta_max 1
_diffrn_radiation_probe x-ray
_diffrn_radiation_source 'X-ray tube'
_diffrn_radiation_type 'Mo K\a'
_diffrn_radiation_wavelength 0.71069
_diffrn_reflns_av_R_equivalents 0.1414
_diffrn_reflns_av_unetI/netI 0.1326
_diffrn_reflns_limit_h_max 4
_diffrn_reflns_limit_h_min -5
_diffrn_reflns_limit_k_max 5
_diffrn_reflns_limit_k_min -4
_diffrn_reflns_limit_l_max 13
_diffrn_reflns_limit_l_min -13
_diffrn_reflns_number 2518
_diffrn_reflns_theta_full 27.47
_diffrn_reflns_theta_max 27.47
_diffrn_reflns_theta_min 3.95
_exptl_absorpt_coefficient_mu 30.626
_exptl_absorpt_correction_T_max 0.857
_exptl_absorpt_correction_T_min 0.017
_exptl_absorpt_correction_type empirical
_exptl_crystal_colour black
_exptl_crystal_density_diffrn 5.7626
_exptl_crystal_description platelet
_exptl_crystal_F_000 245.0871
_exptl_crystal_size_max 0.15
_exptl_crystal_size_mid 0.12
_exptl_crystal_size_min 0.005
_refine_diff_density_max 9.89
_refine_diff_density_min -8.45
_refine_ls_extinction_method none
_refine_ls_goodness_of_fit_gt 6.15
_refine_ls_number_constraints 7
_refine_ls_number_parameters 26
_refine_ls_number_reflns 402
_refine_ls_number_restraints 0
_refine_ls_R_factor_gt 0.116
_refine_ls_shift/su_max 0.0001
_refine_ls_shift/su_mean 0.0001
_refine_ls_structure_factor_coef F
_refine_ls_weighting_details w=1/(\s^2^(F))
_refine_ls_weighting_scheme sigma
_refine_ls_wR_factor_gt 0.157
_reflns_number_gt 402
_reflns_number_total 411
_reflns_threshold_expression F>3\s(F)
_cod_data_source_file ja410845b_si_001.cif
_cod_data_source_block Ca0.73Pr0.27FeAs2
_cod_depositor_comments
;
The following automatic conversions were performed:

'_diffrn_radiation_probe' value 'X-ray' changed to 'x-ray' according
to
/usr/data/users/saulius/automatic-downloads/current/ACS/lib/dictionaries/cif_core.dic
dictionary named 'cif_core.dic' version 2.4.2 from 2011-04-26.

Automatic conversion script
Id: cif_fix_values 2281 2013-09-26 08:29:07Z andrius 
;
_cod_original_formula_sum 'As2 Ca0.73 Fe1 Pr0.27'
_cod_database_code 4120528

loop_
_symmetry_equiv_pos_site_id
_symmetry_equiv_pos_as_xyz
1 x,y,z
2 -x,y+1/2,-z
3 -x,-y,-z
4 x,-y+1/2,z

loop_
_atom_site_label
_atom_site_type_symbol
_atom_site_fract_x
_atom_site_fract_y
_atom_site_fract_z
_atom_site_adp_type
_atom_site_U_iso_or_equiv
_atom_site_site_symmetry_multiplicity
_atom_site_occupancy
_atom_site_calc_flag
Ca1 Ca 0.7432(9) 0.25 0.2297(5) Uani 0.0157(14) 2 0.73 d
Fe1 Fe 0.2550(10) 0.25 0.4977(6) Uani 0.0163(18) 2 1 d
As1 As 0.2460(7) 0.75 0.3598(4) Uani 0.0130(12) 2 1 d
As2 As 0.2193(8) 0.25 0.0023(4) Uani 0.0230(14) 2 1 d
Pr1 Pr 0.7432(9) 0.25 0.2297(5) Uani 0.0157(14) 2 0.2702 d

loop_
_atom_site_aniso_label
_atom_site_aniso_type_symbol
_atom_site_aniso_U_11
_atom_site_aniso_U_22
_atom_site_aniso_U_33
_atom_site_aniso_U_12
_atom_site_aniso_U_13
_atom_site_aniso_U_23
Ca1 Ca 0.011(2) 0.012(2) 0.024(3) 0 -0.002(2) 0
Fe1 Fe 0.011(2) 0.011(3) 0.027(4) 0 0.001(2) 0
As1 As 0.008(2) 0.010(2) 0.021(2) 0 0.003(2) 0
As2 As 0.020(2) 0.023(2) 0.026(3) 0 -0.004(2) 0
Pr1 Pr 0.011(2) 0.012(2) 0.024(3) 0 -0.002(2) 0

loop_
_atom_type_symbol
_atom_type_scat_dispersion_real
_atom_type_scat_dispersion_imag
_atom_type_scat_source
As 0.0499 2.0058 'International Tables Vol C tables 4.2.6.8 and 6.1.1.1'
Ca 0.2262 0.3064 'International Tables Vol C tables 4.2.6.8 and 6.1.1.1'
Fe 0.3463 0.8444 'International Tables Vol C tables 4.2.6.8 and 6.1.1.1'
Pr -0.2180 2.8214 'International Tables Vol C tables 4.2.6.8 and 6.1.1.1'

loop_
_diffrn_ambient_temperature
300

loop_
_geom_angle_atom_site_label_1
_geom_angle_atom_site_label_2
_geom_angle_atom_site_label_3
_geom_angle_site_symmetry_1
_geom_angle_site_symmetry_3
_geom_angle
Ca1 Ca1 Ca1 1_455 1_545 90.00(7)
Ca1 Ca1 Ca1 1_455 1_565 90.00(7)
Ca1 Ca1 Ca1 1_455 1_655 180.0(5)
Ca1 Ca1 Fe1 1_455 . 54.79(12)
Ca1 Ca1 Fe1 1_455 1_655 125.44(18)
Ca1 Ca1 Fe1 1_455 2_646 89.47(12)
Ca1 Ca1 Fe1 1_455 2_656 89.47(12)
Ca1 Ca1 As1 1_455 1_545 50.27(8)
Ca1 Ca1 As1 1_455 . 50.27(8)
Ca1 Ca1 As1 1_455 1_645 129.52(11)
Ca1 Ca1 As1 1_455 1_655 129.52(11)
Ca1 Ca1 As2 1_455 . 49.26(11)
Ca1 Ca1 As2 1_455 1_655 128.97(18)
Ca1 Ca1 As2 1_455 2_645 93.34(12)
Ca1 Ca1 As2 1_455 2_655 93.34(12)
Ca1 Ca1 Pr1 1_455 1_455 0.0(5)
Ca1 Ca1 Pr1 1_455 1_545 90.00(5)
Ca1 Ca1 Pr1 1_455 . 0(1000)
Ca1 Ca1 Pr1 1_455 1_565 90.00(5)
Ca1 Ca1 Pr1 1_455 1_655 180.0(5)
Ca1 Ca1 Ca1 1_545 1_565 180.0(5)
Ca1 Ca1 Ca1 1_545 1_655 90.00(7)
Ca1 Ca1 Fe1 1_545 . 90.00(10)
Ca1 Ca1 Fe1 1_545 1_655 90.00(10)
Ca1 Ca1 Fe1 1_545 2_646 55.28(10)
Ca1 Ca1 Fe1 1_545 2_656 124.72(16)
Ca1 Ca1 As1 1_545 1_545 50.70(7)
Ca1 Ca1 As1 1_545 . 129.30(13)
Ca1 Ca1 As1 1_545 1_645 50.56(7)
Ca1 Ca1 As1 1_545 1_655 129.44(13)
Ca1 Ca1 As2 1_545 . 90.00(9)
Ca1 Ca1 As2 1_545 1_655 90.00(10)
Ca1 Ca1 As2 1_545 2_645 50.92(9)
Ca1 Ca1 As2 1_545 2_655 129.08(16)
Ca1 Ca1 Pr1 1_545 1_455 90.00(7)
Ca1 Ca1 Pr1 1_545 1_545 0.0(5)
Ca1 Ca1 Pr1 1_545 . 90.00(9)
Ca1 Ca1 Pr1 1_545 1_565 180.0(5)
Ca1 Ca1 Pr1 1_545 1_655 90.00(7)
Ca1 Ca1 Ca1 1_565 1_655 90.00(7)
Ca1 Ca1 Fe1 1_565 . 90.00(10)
Ca1 Ca1 Fe1 1_565 1_655 90.00(10)
Ca1 Ca1 Fe1 1_565 2_646 124.72(16)
Ca1 Ca1 Fe1 1_565 2_656 55.28(10)
Ca1 Ca1 As1 1_565 1_545 129.30(13)
Ca1 Ca1 As1 1_565 . 50.70(7)
Ca1 Ca1 As1 1_565 1_645 129.44(13)
Ca1 Ca1 As1 1_565 1_655 50.56(7)
Ca1 Ca1 As2 1_565 . 90.00(9)
Ca1 Ca1 As2 1_565 1_655 90.00(10)
Ca1 Ca1 As2 1_565 2_645 129.08(16)
Ca1 Ca1 As2 1_565 2_655 50.92(9)
Ca1 Ca1 Pr1 1_565 1_455 90.00(7)
Ca1 Ca1 Pr1 1_565 1_545 180.0(5)
Ca1 Ca1 Pr1 1_565 . 90.00(9)
Ca1 Ca1 Pr1 1_565 1_565 0.0(5)
Ca1 Ca1 Pr1 1_565 1_655 90.00(7)
Ca1 Ca1 Fe1 1_655 . 125.21(17)
Ca1 Ca1 Fe1 1_655 1_655 54.56(12)
Ca1 Ca1 Fe1 1_655 2_646 90.53(12)
Ca1 Ca1 Fe1 1_655 2_656 90.53(12)
Ca1 Ca1 As1 1_655 1_545 129.73(11)
Ca1 Ca1 As1 1_655 . 129.73(11)
Ca1 Ca1 As1 1_655 1_645 50.48(8)
Ca1 Ca1 As1 1_655 1_655 50.48(8)
Ca1 Ca1 As2 1_655 . 130.74(18)
Ca1 Ca1 As2 1_655 1_655 51.03(12)
Ca1 Ca1 As2 1_655 2_645 86.66(12)
Ca1 Ca1 As2 1_655 2_655 86.66(12)
Ca1 Ca1 Pr1 1_655 1_455 180.0(5)
Ca1 Ca1 Pr1 1_655 1_545 90.00(5)
Ca1 Ca1 Pr1 1_655 . 100(1000)
Ca1 Ca1 Pr1 1_655 1_565 90.00(5)
Ca1 Ca1 Pr1 1_655 1_655 0.0(5)
Fe1 Ca1 Fe1 . 1_655 70.65(15)
Fe1 Ca1 Fe1 . 2_646 47.40(10)
Fe1 Ca1 Fe1 . 2_656 47.40(10)
Fe1 Ca1 As1 . 1_545 43.54(9)
Fe1 Ca1 As1 . . 43.54(9)
Fe1 Ca1 As1 . 1_645 90.54(15)
Fe1 Ca1 As1 . 1_655 90.54(15)
Fe1 Ca1 As2 . . 104.05(15)
Fe1 Ca1 As2 . 1_655 176.24(18)
Fe1 Ca1 As2 . 2_645 131.76(10)
Fe1 Ca1 As2 . 2_655 131.76(10)
Fe1 Ca1 Pr1 . 1_455 54.79(10)
Fe1 Ca1 Pr1 . 1_545 90.00(7)
Fe1 Ca1 Pr1 . . 100(1000)
Fe1 Ca1 Pr1 . 1_565 90.00(7)
Fe1 Ca1 Pr1 . 1_655 125.21(16)
Fe1 Ca1 Fe1 1_655 2_646 48.37(11)
Fe1 Ca1 Fe1 1_655 2_656 48.37(11)
Fe1 Ca1 As1 1_655 1_545 90.87(15)
Fe1 Ca1 As1 1_655 . 90.87(15)
Fe1 Ca1 As1 1_655 1_645 43.49(9)
Fe1 Ca1 As1 1_655 1_655 43.49(9)
Fe1 Ca1 As2 1_655 . 174.70(18)
Fe1 Ca1 As2 1_655 1_655 105.59(15)
Fe1 Ca1 As2 1_655 2_645 126.65(11)
Fe1 Ca1 As2 1_655 2_655 126.65(11)
Fe1 Ca1 Pr1 1_655 1_455 125.44(16)
Fe1 Ca1 Pr1 1_655 1_545 90.00(7)
Fe1 Ca1 Pr1 1_655 . 200(1000)
Fe1 Ca1 Pr1 1_655 1_565 90.00(7)
Fe1 Ca1 Pr1 1_655 1_655 54.56(10)
Fe1 Ca1 Fe1 2_646 2_656 69.44(13)
Fe1 Ca1 As1 2_646 1_545 43.52(11)
Fe1 Ca1 As1 2_646 . 89.79(15)
Fe1 Ca1 As1 2_646 1_645 44.31(11)
Fe1 Ca1 As1 2_646 1_655 90.47(15)
Fe1 Ca1 As2 2_646 . 128.07(12)
Fe1 Ca1 As2 2_646 1_655 130.15(11)
Fe1 Ca1 As2 2_646 2_645 106.13(8)
Fe1 Ca1 As2 2_646 2_655 174.76(14)
Fe1 Ca1 Pr1 2_646 1_455 89.47(11)
Fe1 Ca1 Pr1 2_646 1_545 55.28(7)
Fe1 Ca1 Pr1 2_646 . 100(800)
Fe1 Ca1 Pr1 2_646 1_565 124.72(14)
Fe1 Ca1 Pr1 2_646 1_655 90.53(11)
Fe1 Ca1 As1 2_656 1_545 89.79(15)
Fe1 Ca1 As1 2_656 . 43.52(11)
Fe1 Ca1 As1 2_656 1_645 90.47(15)
Fe1 Ca1 As1 2_656 1_655 44.31(11)
Fe1 Ca1 As2 2_656 . 128.07(12)
Fe1 Ca1 As2 2_656 1_655 130.15(11)
Fe1 Ca1 As2 2_656 2_645 174.76(14)
Fe1 Ca1 As2 2_656 2_655 106.13(8)
Fe1 Ca1 Pr1 2_656 1_455 89.47(11)
Fe1 Ca1 Pr1 2_656 1_545 124.72(14)
Fe1 Ca1 Pr1 2_656 . 100(800)
Fe1 Ca1 Pr1 2_656 1_565 55.28(7)
Fe1 Ca1 Pr1 2_656 1_655 90.53(11)
As1 Ca1 As1 1_545 . 78.60(11)
As1 Ca1 As1 1_545 1_645 79.25(10)
As1 Ca1 As1 1_545 1_655 128.2(2)
As1 Ca1 As2 1_545 . 85.03(12)
As1 Ca1 As2 1_545 1_655 137.83(10)
As1 Ca1 As2 1_545 2_645 88.60(9)
As1 Ca1 As2 1_545 2_655 140.72(16)
As1 Ca1 Pr1 1_545 1_455 50.27(7)
As1 Ca1 Pr1 1_545 1_545 50.70(4)
As1 Ca1 Pr1 1_545 . 100(800)
As1 Ca1 Pr1 1_545 1_565 129.30(12)
As1 Ca1 Pr1 1_545 1_655 129.73(10)
As1 Ca1 As1 . 1_645 128.2(2)
As1 Ca1 As1 . 1_655 79.25(10)
As1 Ca1 As2 . . 85.03(12)
As1 Ca1 As2 . 1_655 137.83(10)
As1 Ca1 As2 . 2_645 140.72(16)
As1 Ca1 As2 . 2_655 88.60(9)
As1 Ca1 Pr1 . 1_455 50.27(7)
As1 Ca1 Pr1 . 1_545 129.30(12)
As1 Ca1 Pr1 . . 100(800)
As1 Ca1 Pr1 . 1_565 50.70(4)
As1 Ca1 Pr1 . 1_655 129.73(10)
As1 Ca1 As1 1_645 1_655 78.89(11)
As1 Ca1 As2 1_645 . 138.31(10)
As1 Ca1 As2 1_645 1_655 86.56(12)
As1 Ca1 As2 1_645 2_645 84.33(10)
As1 Ca1 As2 1_645 2_655 134.60(16)
As1 Ca1 Pr1 1_645 1_455 129.52(11)
As1 Ca1 Pr1 1_645 1_545 50.56(4)
As1 Ca1 Pr1 1_645 . 140(160)
As1 Ca1 Pr1 1_645 1_565 129.45(12)
As1 Ca1 Pr1 1_645 1_655 50.48(7)
As1 Ca1 As2 1_655 . 138.31(10)
As1 Ca1 As2 1_655 1_655 86.56(12)
As1 Ca1 As2 1_655 2_645 134.60(16)
As1 Ca1 As2 1_655 2_655 84.33(10)
As1 Ca1 Pr1 1_655 1_455 129.52(11)
As1 Ca1 Pr1 1_655 1_545 129.45(12)
As1 Ca1 Pr1 1_655 . 140(160)
As1 Ca1 Pr1 1_655 1_565 50.56(4)
As1 Ca1 Pr1 1_655 1_655 50.48(7)
As2 Ca1 As2 . 1_655 79.72(16)
As2 Ca1 As2 . 2_645 56.73(11)
As2 Ca1 As2 . 2_655 56.73(11)
As2 Ca1 Pr1 . 1_455 49.26(9)
As2 Ca1 Pr1 . 1_545 90.00(7)
As2 Ca1 Pr1 . . 0(1000)
As2 Ca1 Pr1 . 1_565 90.00(7)
As2 Ca1 Pr1 . 1_655 130.74(16)
As2 Ca1 As2 1_655 2_645 50.33(10)
As2 Ca1 As2 1_655 2_655 50.33(10)
As2 Ca1 Pr1 1_655 1_455 128.97(16)
As2 Ca1 Pr1 1_655 1_545 90.00(7)
As2 Ca1 Pr1 1_655 . 100(1000)
As2 Ca1 Pr1 1_655 1_565 90.00(7)
As2 Ca1 Pr1 1_655 1_655 51.02(9)
As2 Ca1 As2 2_645 2_655 78.15(14)
As2 Ca1 Pr1 2_645 1_455 93.33(11)
As2 Ca1 Pr1 2_645 1_545 50.92(5)
As2 Ca1 Pr1 2_645 . 100(700)
As2 Ca1 Pr1 2_645 1_565 129.07(14)
As2 Ca1 Pr1 2_645 1_655 86.66(10)
As2 Ca1 Pr1 2_655 1_455 93.33(11)
As2 Ca1 Pr1 2_655 1_545 129.07(14)
As2 Ca1 Pr1 2_655 . 100(700)
As2 Ca1 Pr1 2_655 1_565 50.92(5)
As2 Ca1 Pr1 2_655 1_655 86.66(10)
Pr1 Ca1 Pr1 1_455 1_545 90.00(5)
Pr1 Ca1 Pr1 1_455 . 0(1000)
Pr1 Ca1 Pr1 1_455 1_565 90.00(5)
Pr1 Ca1 Pr1 1_455 1_655 180.0(5)
Pr1 Ca1 Pr1 1_545 . 90.00(6)
Pr1 Ca1 Pr1 1_545 1_565 180.0(5)
Pr1 Ca1 Pr1 1_545 1_655 90.00(5)
Pr1 Ca1 Pr1 . 1_565 90.00(6)
Pr1 Ca1 Pr1 . 1_655 100(1000)
Pr1 Ca1 Pr1 1_565 1_655 90.00(5)
Ca1 Fe1 Ca1 1_455 . 70.65(16)
Ca1 Fe1 Ca1 1_455 2_646 131.63(11)
Ca1 Fe1 Ca1 1_455 2_656 131.63(11)
Ca1 Fe1 Fe1 1_455 1_455 54.56(13)
Ca1 Fe1 Fe1 1_455 1_545 90.00(11)
Ca1 Fe1 Fe1 1_455 1_565 90.00(11)
Ca1 Fe1 Fe1 1_455 1_655 125.4(2)
Ca1 Fe1 Fe1 1_455 2_546 66.34(16)
Ca1 Fe1 Fe1 1_455 2_556 66.34(16)
Ca1 Fe1 Fe1 1_455 2_646 114.9(2)
Ca1 Fe1 Fe1 1_455 2_656 114.9(2)
Ca1 Fe1 As1 1_455 1_545 61.04(14)
Ca1 Fe1 As1 1_455 . 61.04(14)
Ca1 Fe1 As1 1_455 2_546 91.11(16)
Ca1 Fe1 As1 1_455 2_646 162.7(2)
Ca1 Fe1 Pr1 1_455 1_455 0.0(5)
Ca1 Fe1 Pr1 1_455 . 70.64(14)
Ca1 Fe1 Pr1 1_455 2_646 131.63(10)
Ca1 Fe1 Pr1 1_455 2_656 131.63(10)
Ca1 Fe1 Ca1 . 2_646 132.60(11)
Ca1 Fe1 Ca1 . 2_656 132.60(11)
Ca1 Fe1 Fe1 . 1_455 125.2(2)
Ca1 Fe1 Fe1 . 1_545 90.00(12)
Ca1 Fe1 Fe1 . 1_565 90.00(12)
Ca1 Fe1 Fe1 . 1_655 54.79(13)
Ca1 Fe1 Fe1 . 2_546 115.3(2)
Ca1 Fe1 Fe1 . 2_556 115.3(2)
Ca1 Fe1 Fe1 . 2_646 67.02(16)
Ca1 Fe1 Fe1 . 2_656 67.02(16)
Ca1 Fe1 As1 . 1_545 61.45(14)
Ca1 Fe1 As1 . . 61.45(14)
Ca1 Fe1 As1 . 2_546 161.8(2)
Ca1 Fe1 As1 . 2_646 92.01(17)
Ca1 Fe1 Pr1 . 1_455 70.65(14)
Ca1 Fe1 Pr1 . . 0.0(5)
Ca1 Fe1 Pr1 . 2_646 132.60(10)
Ca1 Fe1 Pr1 . 2_656 132.60(10)
Ca1 Fe1 Ca1 2_646 2_656 69.44(14)
Ca1 Fe1 Fe1 2_646 1_455 89.47(14)
Ca1 Fe1 Fe1 2_646 1_545 55.28(11)
Ca1 Fe1 Fe1 2_646 1_565 124.72(18)
Ca1 Fe1 Fe1 2_646 1_655 90.53(14)
Ca1 Fe1 Fe1 2_646 2_546 65.29(15)
Ca1 Fe1 Fe1 2_646 2_556 112.1(2)
Ca1 Fe1 Fe1 2_646 2_646 65.58(16)
Ca1 Fe1 Fe1 2_646 2_656 113.5(2)
Ca1 Fe1 As1 2_646 1_545 91.40(11)
Ca1 Fe1 As1 2_646 . 160.8(2)
Ca1 Fe1 As1 2_646 2_546 60.21(14)
Ca1 Fe1 As1 2_646 2_646 60.67(14)
Ca1 Fe1 Pr1 2_646 1_455 131.63(10)
Ca1 Fe1 Pr1 2_646 . 132.60(10)
Ca1 Fe1 Pr1 2_646 2_646 0.0(5)
Ca1 Fe1 Pr1 2_646 2_656 69.44(13)
Ca1 Fe1 Fe1 2_656 1_455 89.47(14)
Ca1 Fe1 Fe1 2_656 1_545 124.72(18)
Ca1 Fe1 Fe1 2_656 1_565 55.28(11)
Ca1 Fe1 Fe1 2_656 1_655 90.53(14)
Ca1 Fe1 Fe1 2_656 2_546 112.1(2)
Ca1 Fe1 Fe1 2_656 2_556 65.29(15)
Ca1 Fe1 Fe1 2_656 2_646 113.5(2)
Ca1 Fe1 Fe1 2_656 2_656 65.58(16)
Ca1 Fe1 As1 2_656 1_545 160.8(2)
Ca1 Fe1 As1 2_656 . 91.40(11)
Ca1 Fe1 As1 2_656 2_546 60.21(14)
Ca1 Fe1 As1 2_656 2_646 60.67(14)
Ca1 Fe1 Pr1 2_656 1_455 131.63(10)
Ca1 Fe1 Pr1 2_656 . 132.60(10)
Ca1 Fe1 Pr1 2_656 2_646 69.44(13)
Ca1 Fe1 Pr1 2_656 2_656 0.0(5)
Fe1 Fe1 Fe1 1_455 1_545 90.00(8)
Fe1 Fe1 Fe1 1_455 1_565 90.00(8)
Fe1 Fe1 Fe1 1_455 1_655 180.0(5)
Fe1 Fe1 Fe1 1_455 2_546 44.28(8)
Fe1 Fe1 Fe1 1_455 2_556 44.28(8)
Fe1 Fe1 Fe1 1_455 2_646 134.56(8)
Fe1 Fe1 Fe1 1_455 2_656 134.56(8)
Fe1 Fe1 As1 1_455 1_545 89.63(14)
Fe1 Fe1 As1 1_455 . 89.63(14)
Fe1 Fe1 As1 1_455 2_546 36.54(14)
Fe1 Fe1 As1 1_455 2_646 142.8(2)
Fe1 Fe1 Pr1 1_455 1_455 54.56(11)
Fe1 Fe1 Pr1 1_455 . 125.21(18)
Fe1 Fe1 Pr1 1_455 2_646 89.47(12)
Fe1 Fe1 Pr1 1_455 2_656 89.47(12)
Fe1 Fe1 Fe1 1_545 1_565 180.0(5)
Fe1 Fe1 Fe1 1_545 1_655 90.00(8)
Fe1 Fe1 Fe1 1_545 2_546 45.74(8)
Fe1 Fe1 Fe1 1_545 2_556 134.26(14)
Fe1 Fe1 Fe1 1_545 2_646 44.57(8)
Fe1 Fe1 Fe1 1_545 2_656 135.43(14)
Fe1 Fe1 As1 1_545 1_545 36.13(12)
Fe1 Fe1 As1 1_545 . 143.9(2)
Fe1 Fe1 As1 1_545 2_546 90.00(10)
Fe1 Fe1 As1 1_545 2_646 90.00(10)
Fe1 Fe1 Pr1 1_545 1_455 90.00(11)
Fe1 Fe1 Pr1 1_545 . 90.00(12)
Fe1 Fe1 Pr1 1_545 2_646 55.28(10)
Fe1 Fe1 Pr1 1_545 2_656 124.72(18)
Fe1 Fe1 Fe1 1_565 1_655 90.00(8)
Fe1 Fe1 Fe1 1_565 2_546 134.26(14)
Fe1 Fe1 Fe1 1_565 2_556 45.74(8)
Fe1 Fe1 Fe1 1_565 2_646 135.43(14)
Fe1 Fe1 Fe1 1_565 2_656 44.57(8)
Fe1 Fe1 As1 1_565 1_545 143.9(2)
Fe1 Fe1 As1 1_565 . 36.13(12)
Fe1 Fe1 As1 1_565 2_546 90.00(10)
Fe1 Fe1 As1 1_565 2_646 90.00(10)
Fe1 Fe1 Pr1 1_565 1_455 90.00(11)
Fe1 Fe1 Pr1 1_565 . 90.00(12)
Fe1 Fe1 Pr1 1_565 2_646 124.72(18)
Fe1 Fe1 Pr1 1_565 2_656 55.28(10)
Fe1 Fe1 Fe1 1_655 2_546 135.72(8)
Fe1 Fe1 Fe1 1_655 2_556 135.72(8)
Fe1 Fe1 Fe1 1_655 2_646 45.44(8)
Fe1 Fe1 Fe1 1_655 2_656 45.44(8)
Fe1 Fe1 As1 1_655 1_545 90.37(14)
Fe1 Fe1 As1 1_655 . 90.37(14)
Fe1 Fe1 As1 1_655 2_546 143.5(2)
Fe1 Fe1 As1 1_655 2_646 37.22(14)
Fe1 Fe1 Pr1 1_655 1_455 125.44(19)
Fe1 Fe1 Pr1 1_655 . 54.79(11)
Fe1 Fe1 Pr1 1_655 2_646 90.53(12)
Fe1 Fe1 Pr1 1_655 2_656 90.53(12)
Fe1 Fe1 Fe1 2_546 2_556 88.52(14)
Fe1 Fe1 Fe1 2_546 2_646 90.28(8)
Fe1 Fe1 Fe1 2_546 2_656 177.7(3)
Fe1 Fe1 As1 2_546 1_545 56.06(13)
Fe1 Fe1 As1 2_546 . 124.7(2)
Fe1 Fe1 As1 2_546 2_546 54.17(13)
Fe1 Fe1 As1 2_546 2_646 124.04(19)
Fe1 Fe1 Pr1 2_546 1_455 66.34(15)
Fe1 Fe1 Pr1 2_546 . 115.26(19)
Fe1 Fe1 Pr1 2_546 2_646 65.29(14)
Fe1 Fe1 Pr1 2_546 2_656 112.1(2)
Fe1 Fe1 Fe1 2_556 2_646 177.7(3)
Fe1 Fe1 Fe1 2_556 2_656 90.28(8)
Fe1 Fe1 As1 2_556 1_545 124.7(2)
Fe1 Fe1 As1 2_556 . 56.06(13)
Fe1 Fe1 As1 2_556 2_546 54.17(13)
Fe1 Fe1 As1 2_556 2_646 124.04(19)
Fe1 Fe1 Pr1 2_556 1_455 66.34(15)
Fe1 Fe1 Pr1 2_556 . 115.26(19)
Fe1 Fe1 Pr1 2_556 2_646 112.1(2)
Fe1 Fe1 Pr1 2_556 2_656 65.29(14)
Fe1 Fe1 Fe1 2_646 2_656 90.85(14)
Fe1 Fe1 As1 2_646 1_545 55.91(13)
Fe1 Fe1 As1 2_646 . 126.2(2)
Fe1 Fe1 As1 2_646 2_546 123.60(19)
Fe1 Fe1 As1 2_646 2_646 55.31(13)
Fe1 Fe1 Pr1 2_646 1_455 114.89(19)
Fe1 Fe1 Pr1 2_646 . 67.02(16)
Fe1 Fe1 Pr1 2_646 2_646 65.57(15)
Fe1 Fe1 Pr1 2_646 2_656 113.4(2)
Fe1 Fe1 As1 2_656 1_545 126.2(2)
Fe1 Fe1 As1 2_656 . 55.91(13)
Fe1 Fe1 As1 2_656 2_546 123.60(19)
Fe1 Fe1 As1 2_656 2_646 55.31(13)
Fe1 Fe1 Pr1 2_656 1_455 114.89(19)
Fe1 Fe1 Pr1 2_656 . 67.02(16)
Fe1 Fe1 Pr1 2_656 2_646 113.4(2)
Fe1 Fe1 Pr1 2_656 2_656 65.57(15)
As1 Fe1 As1 1_545 . 107.7(3)
As1 Fe1 As1 1_545 2_546 110.23(14)
As1 Fe1 As1 1_545 2_646 111.21(13)
As1 Fe1 Pr1 1_545 1_455 61.04(14)
As1 Fe1 Pr1 1_545 . 61.45(14)
As1 Fe1 Pr1 1_545 2_646 91.41(10)
As1 Fe1 Pr1 1_545 2_656 160.83(19)
As1 Fe1 As1 . 2_546 110.23(14)
As1 Fe1 As1 . 2_646 111.21(13)
As1 Fe1 Pr1 . 1_455 61.04(14)
As1 Fe1 Pr1 . . 61.45(14)
As1 Fe1 Pr1 . 2_646 160.83(19)
As1 Fe1 Pr1 . 2_656 91.41(10)
As1 Fe1 As1 2_546 2_646 106.2(3)
As1 Fe1 Pr1 2_546 1_455 91.11(15)
As1 Fe1 Pr1 2_546 . 161.8(2)
As1 Fe1 Pr1 2_546 2_646 60.21(13)
As1 Fe1 Pr1 2_546 2_656 60.21(13)
As1 Fe1 Pr1 2_646 1_455 162.7(2)
As1 Fe1 Pr1 2_646 . 92.02(15)
As1 Fe1 Pr1 2_646 2_646 60.67(13)
As1 Fe1 Pr1 2_646 2_656 60.67(13)
Pr1 Fe1 Pr1 1_455 . 70.65(12)
Pr1 Fe1 Pr1 1_455 2_646 131.63(9)
Pr1 Fe1 Pr1 1_455 2_656 131.63(9)
Pr1 Fe1 Pr1 . 2_646 132.60(9)
Pr1 Fe1 Pr1 . 2_656 132.60(9)
Pr1 Fe1 Pr1 2_646 2_656 69.44(12)
Ca1 As1 Ca1 1_455 1_465 78.89(10)
Ca1 As1 Ca1 1_455 . 79.25(10)
Ca1 As1 Ca1 1_455 1_565 128.19(19)
Ca1 As1 Fe1 1_455 . 75.46(13)
Ca1 As1 Fe1 1_455 1_565 140.83(16)
Ca1 As1 Fe1 1_455 2_556 75.48(14)
Ca1 As1 Fe1 1_455 2_656 140.48(7)
Ca1 As1 As1 1_455 1_455 50.48(8)
Ca1 As1 As1 1_455 1_545 50.56(7)
Ca1 As1 As1 1_455 1_565 129.44(11)
Ca1 As1 As1 1_455 1_655 129.52(10)
Ca1 As1 As1 1_455 2_646 108.51(8)
Ca1 As1 As1 1_455 2_656 159.58(15)
Ca1 As1 Pr1 1_455 1_455 0.0(5)
Ca1 As1 Pr1 1_455 1_465 78.89(9)
Ca1 As1 Pr1 1_455 . 79.25(8)
Ca1 As1 Pr1 1_455 1_565 128.19(17)
Ca1 As1 Ca1 1_465 . 128.19(19)
Ca1 As1 Ca1 1_465 1_565 79.25(10)
Ca1 As1 Fe1 1_465 . 140.83(16)
Ca1 As1 Fe1 1_465 1_565 75.46(13)
Ca1 As1 Fe1 1_465 2_556 75.48(14)
Ca1 As1 Fe1 1_465 2_656 140.48(7)
Ca1 As1 As1 1_465 1_455 50.48(8)
Ca1 As1 As1 1_465 1_545 129.44(11)
Ca1 As1 As1 1_465 1_565 50.56(7)
Ca1 As1 As1 1_465 1_655 129.52(10)
Ca1 As1 As1 1_465 2_646 159.58(15)
Ca1 As1 As1 1_465 2_656 108.51(8)
Ca1 As1 Pr1 1_465 1_455 78.89(9)
Ca1 As1 Pr1 1_465 1_465 0.0(5)
Ca1 As1 Pr1 1_465 . 128.19(17)
Ca1 As1 Pr1 1_465 1_565 79.25(8)
Ca1 As1 Ca1 . 1_565 78.60(10)
Ca1 As1 Fe1 . . 75.02(14)
Ca1 As1 Fe1 . 1_565 139.87(16)
Ca1 As1 Fe1 . 2_556 140.65(7)
Ca1 As1 Fe1 . 2_656 75.81(14)
Ca1 As1 As1 . 1_455 129.73(10)
Ca1 As1 As1 . 1_545 50.70(7)
Ca1 As1 As1 . 1_565 129.30(11)
Ca1 As1 As1 . 1_655 50.27(8)
Ca1 As1 As1 . 2_646 72.23(11)
Ca1 As1 As1 . 2_656 108.21(11)
Ca1 As1 Pr1 . 1_455 79.25(8)
Ca1 As1 Pr1 . 1_465 128.19(16)
Ca1 As1 Pr1 . . 0.0(5)
Ca1 As1 Pr1 . 1_565 78.60(9)
Ca1 As1 Fe1 1_565 . 139.87(16)
Ca1 As1 Fe1 1_565 1_565 75.02(14)
Ca1 As1 Fe1 1_565 2_556 140.65(7)
Ca1 As1 Fe1 1_565 2_656 75.81(14)
Ca1 As1 As1 1_565 1_455 129.73(10)
Ca1 As1 As1 1_565 1_545 129.30(11)
Ca1 As1 As1 1_565 1_565 50.70(7)
Ca1 As1 As1 1_565 1_655 50.27(8)
Ca1 As1 As1 1_565 2_646 108.21(11)
Ca1 As1 As1 1_565 2_656 72.23(11)
Ca1 As1 Pr1 1_565 1_455 128.19(16)
Ca1 As1 Pr1 1_565 1_465 79.25(8)
Ca1 As1 Pr1 1_565 . 78.60(9)
Ca1 As1 Pr1 1_565 1_565 0.0(5)
Fe1 As1 Fe1 . 1_565 107.7(2)
Fe1 As1 Fe1 . 2_556 69.77(15)
Fe1 As1 Fe1 . 2_656 68.79(15)
Fe1 As1 As1 . 1_455 90.37(12)
Fe1 As1 As1 . 1_545 36.13(13)
Fe1 As1 As1 . 1_565 143.87(19)
Fe1 As1 As1 . 1_655 89.63(12)
Fe1 As1 As1 . 2_646 34.53(11)
Fe1 As1 As1 . 2_656 87.93(16)
Fe1 As1 Pr1 . 1_455 75.46(11)
Fe1 As1 Pr1 . 1_465 140.83(14)
Fe1 As1 Pr1 . . 75.02(12)
Fe1 As1 Pr1 . 1_565 139.87(14)
Fe1 As1 Fe1 1_565 2_556 69.77(15)
Fe1 As1 Fe1 1_565 2_656 68.79(15)
Fe1 As1 As1 1_565 1_455 90.37(12)
Fe1 As1 As1 1_565 1_545 143.87(19)
Fe1 As1 As1 1_565 1_565 36.13(13)
Fe1 As1 As1 1_565 1_655 89.63(12)
Fe1 As1 As1 1_565 2_646 87.93(16)
Fe1 As1 As1 1_565 2_656 34.53(11)
Fe1 As1 Pr1 1_565 1_455 140.83(14)
Fe1 As1 Pr1 1_565 1_465 75.46(11)
Fe1 As1 Pr1 1_565 . 139.87(14)
Fe1 As1 Pr1 1_565 1_565 75.02(12)
Fe1 As1 Fe1 2_556 2_656 106.2(2)
Fe1 As1 As1 2_556 1_455 36.54(15)
Fe1 As1 As1 2_556 1_545 90.00(7)
Fe1 As1 As1 2_556 1_565 90.00(7)
Fe1 As1 As1 2_556 1_655 143.5(2)
Fe1 As1 As1 2_556 2_646 87.78(16)
Fe1 As1 As1 2_556 2_656 87.78(16)
Fe1 As1 Pr1 2_556 1_455 75.48(12)
Fe1 As1 Pr1 2_556 1_465 75.48(12)
Fe1 As1 Pr1 2_556 . 140.65(4)
Fe1 As1 Pr1 2_556 1_565 140.65(4)
Fe1 As1 As1 2_656 1_455 142.8(2)
Fe1 As1 As1 2_656 1_545 90.00(7)
Fe1 As1 As1 2_656 1_565 90.00(7)
Fe1 As1 As1 2_656 1_655 37.22(15)
Fe1 As1 As1 2_656 2_646 34.25(8)
Fe1 As1 As1 2_656 2_656 34.25(8)
Fe1 As1 Pr1 2_656 1_455 140.48(4)
Fe1 As1 Pr1 2_656 1_465 140.48(4)
Fe1 As1 Pr1 2_656 . 75.81(12)
Fe1 As1 Pr1 2_656 1_565 75.81(12)
As1 As1 As1 1_455 1_545 90.00(6)
As1 As1 As1 1_455 1_565 90.00(6)
As1 As1 As1 1_455 1_655 180.0(5)
As1 As1 As1 1_455 2_646 119.22(11)
As1 As1 As1 1_455 2_656 119.22(11)
As1 As1 Pr1 1_455 1_455 50.48(5)
As1 As1 Pr1 1_455 1_465 50.48(5)
As1 As1 Pr1 1_455 . 129.73(8)
As1 As1 Pr1 1_455 1_565 129.73(8)
As1 As1 As1 1_545 1_565 180.0(5)
As1 As1 As1 1_545 1_655 90.00(6)
As1 As1 As1 1_545 2_646 60.81(7)
As1 As1 As1 1_545 2_656 119.19(10)
As1 As1 Pr1 1_545 1_455 50.56(5)
As1 As1 Pr1 1_545 1_465 129.44(10)
As1 As1 Pr1 1_545 . 50.70(5)
As1 As1 Pr1 1_545 1_565 129.30(10)
As1 As1 As1 1_565 1_655 90.00(6)
As1 As1 As1 1_565 2_646 119.19(10)
As1 As1 As1 1_565 2_656 60.81(7)
As1 As1 Pr1 1_565 1_455 129.44(10)
As1 As1 Pr1 1_565 1_465 50.56(5)
As1 As1 Pr1 1_565 . 129.30(10)
As1 As1 Pr1 1_565 1_565 50.70(5)
As1 As1 As1 1_655 2_646 60.78(8)
As1 As1 As1 1_655 2_656 60.78(8)
As1 As1 Pr1 1_655 1_455 129.52(8)
As1 As1 Pr1 1_655 1_465 129.52(8)
As1 As1 Pr1 1_655 . 50.27(5)
As1 As1 Pr1 1_655 1_565 50.27(5)
As1 As1 As1 2_646 2_656 58.37(7)
As1 As1 Pr1 2_646 1_455 108.52(4)
As1 As1 Pr1 2_646 1_465 159.58(13)
As1 As1 Pr1 2_646 . 72.24(7)
As1 As1 Pr1 2_646 1_565 108.22(9)
As1 As1 Pr1 2_656 1_455 159.58(13)
As1 As1 Pr1 2_656 1_465 108.52(4)
As1 As1 Pr1 2_656 . 108.22(9)
As1 As1 Pr1 2_656 1_565 72.24(7)
Pr1 As1 Pr1 1_455 1_465 78.88(8)
Pr1 As1 Pr1 1_455 . 79.25(6)
Pr1 As1 Pr1 1_455 1_565 128.19(14)
Pr1 As1 Pr1 1_465 . 128.19(14)
Pr1 As1 Pr1 1_465 1_565 79.25(6)
Pr1 As1 Pr1 . 1_565 78.60(8)
Ca1 As2 Ca1 1_455 . 79.72(15)
Ca1 As2 Ca1 1_455 2_645 129.67(11)
Ca1 As2 Ca1 1_455 2_655 129.67(11)
Ca1 As2 As2 1_455 1_455 51.03(11)
Ca1 As2 As2 1_455 1_545 90.00(8)
Ca1 As2 As2 1_455 1_565 90.00(8)
Ca1 As2 As2 1_455 1_655 128.97(16)
Ca1 As2 As2 1_455 2_545 66.32(12)
Ca1 As2 As2 1_455 2_555 66.32(12)
Ca1 As2 As2 1_455 2_645 118.90(14)
Ca1 As2 As2 1_455 2_655 118.90(14)
Ca1 As2 Pr1 1_455 1_455 0.0(5)
Ca1 As2 Pr1 1_455 . 79.71(13)
Ca1 As2 Pr1 1_455 2_645 129.68(9)
Ca1 As2 Pr1 1_455 2_655 129.68(9)
Ca1 As2 Ca1 . 2_645 123.27(11)
Ca1 As2 Ca1 . 2_655 123.27(11)
Ca1 As2 As2 . 1_455 130.74(16)
Ca1 As2 As2 . 1_545 90.00(8)
Ca1 As2 As2 . 1_565 90.00(8)
Ca1 As2 As2 . 1_655 49.26(11)
Ca1 As2 As2 . 2_545 116.45(14)
Ca1 As2 As2 . 2_555 116.45(14)
Ca1 As2 As2 . 2_645 61.56(11)
Ca1 As2 As2 . 2_655 61.56(11)
Ca1 As2 Pr1 . 1_455 79.72(13)
Ca1 As2 Pr1 . . 0.0(5)
Ca1 As2 Pr1 . 2_645 123.26(9)
Ca1 As2 Pr1 . 2_655 123.26(9)
Ca1 As2 Ca1 2_645 2_655 78.15(13)
Ca1 As2 As2 2_645 1_455 93.34(11)
Ca1 As2 As2 2_645 1_545 50.92(9)
Ca1 As2 As2 2_645 1_565 129.08(14)
Ca1 As2 As2 2_645 1_655 86.66(11)
Ca1 As2 As2 2_645 2_545 63.36(12)
Ca1 As2 As2 2_645 2_555 119.81(17)
Ca1 As2 As2 2_645 2_645 61.71(11)
Ca1 As2 As2 2_645 2_655 111.21(15)
Ca1 As2 Pr1 2_645 1_455 129.67(10)
Ca1 As2 Pr1 2_645 . 123.27(10)
Ca1 As2 Pr1 2_645 2_645 0.0(5)
Ca1 As2 Pr1 2_645 2_655 78.15(12)
Ca1 As2 As2 2_655 1_455 93.34(11)
Ca1 As2 As2 2_655 1_545 129.08(14)
Ca1 As2 As2 2_655 1_565 50.92(9)
Ca1 As2 As2 2_655 1_655 86.66(11)
Ca1 As2 As2 2_655 2_545 119.81(17)
Ca1 As2 As2 2_655 2_555 63.36(12)
Ca1 As2 As2 2_655 2_645 111.21(15)
Ca1 As2 As2 2_655 2_655 61.71(11)
Ca1 As2 Pr1 2_655 1_455 129.67(10)
Ca1 As2 Pr1 2_655 . 123.27(10)
Ca1 As2 Pr1 2_655 2_645 78.15(12)
Ca1 As2 Pr1 2_655 2_655 0.0(5)
As2 As2 As2 1_455 1_545 90.00(7)
As2 As2 As2 1_455 1_565 90.00(7)
As2 As2 As2 1_455 1_655 180.0(5)
As2 As2 As2 1_455 2_545 48.61(7)
As2 As2 As2 1_455 2_555 48.61(7)
As2 As2 As2 1_455 2_645 138.46(6)
As2 As2 As2 1_455 2_655 138.46(6)
As2 As2 Pr1 1_455 1_455 51.02(8)
As2 As2 Pr1 1_455 . 130.74(13)
As2 As2 Pr1 1_455 2_645 93.34(9)
As2 As2 Pr1 1_455 2_655 93.34(9)
As2 As2 As2 1_545 1_565 180.0(5)
As2 As2 As2 1_545 1_655 90.00(7)
As2 As2 As2 1_545 2_545 41.41(7)
As2 As2 As2 1_545 2_555 138.59(12)
As2 As2 As2 1_545 2_645 48.48(6)
As2 As2 As2 1_545 2_655 131.52(11)
As2 As2 Pr1 1_545 1_455 90.00(8)
As2 As2 Pr1 1_545 . 90.00(8)
As2 As2 Pr1 1_545 2_645 50.92(6)
As2 As2 Pr1 1_545 2_655 129.08(12)
As2 As2 As2 1_565 1_655 90.00(7)
As2 As2 As2 1_565 2_545 138.59(12)
As2 As2 As2 1_565 2_555 41.41(7)
As2 As2 As2 1_565 2_645 131.52(11)
As2 As2 As2 1_565 2_655 48.48(6)
As2 As2 Pr1 1_565 1_455 90.00(8)
As2 As2 Pr1 1_565 . 90.00(8)
As2 As2 Pr1 1_565 2_645 129.08(12)
As2 As2 Pr1 1_565 2_655 50.92(6)
As2 As2 As2 1_655 2_545 131.39(7)
As2 As2 As2 1_655 2_555 131.39(7)
As2 As2 As2 1_655 2_645 41.54(6)
As2 As2 As2 1_655 2_655 41.54(6)
As2 As2 Pr1 1_655 1_455 128.98(13)
As2 As2 Pr1 1_655 . 49.26(8)
As2 As2 Pr1 1_655 2_645 86.66(9)
As2 As2 Pr1 1_655 2_655 86.66(9)
As2 As2 As2 2_545 2_555 97.18(13)
As2 As2 As2 2_545 2_645 89.85(7)
As2 As2 As2 2_545 2_655 172.66(12)
As2 As2 Pr1 2_545 1_455 66.31(11)
As2 As2 Pr1 2_545 . 116.45(13)
As2 As2 Pr1 2_545 2_645 63.36(10)
As2 As2 Pr1 2_545 2_655 119.81(16)
As2 As2 As2 2_555 2_645 172.66(12)
As2 As2 As2 2_555 2_655 89.85(7)
As2 As2 Pr1 2_555 1_455 66.31(11)
As2 As2 Pr1 2_555 . 116.45(13)
As2 As2 Pr1 2_555 2_645 119.81(16)
As2 As2 Pr1 2_555 2_655 63.36(10)
As2 As2 As2 2_645 2_655 83.04(10)
As2 As2 Pr1 2_645 1_455 118.91(13)
As2 As2 Pr1 2_645 . 61.56(10)
As2 As2 Pr1 2_645 2_645 61.71(9)
As2 As2 Pr1 2_645 2_655 111.21(14)
As2 As2 Pr1 2_655 1_455 118.91(13)
As2 As2 Pr1 2_655 . 61.56(10)
As2 As2 Pr1 2_655 2_645 111.21(14)
As2 As2 Pr1 2_655 2_655 61.71(9)
Pr1 As2 Pr1 1_455 . 79.72(10)
Pr1 As2 Pr1 1_455 2_645 129.67(7)
Pr1 As2 Pr1 1_455 2_655 129.67(7)
Pr1 As2 Pr1 . 2_645 123.27(8)
Pr1 As2 Pr1 . 2_655 123.27(8)
Pr1 As2 Pr1 2_645 2_655 78.15(10)
Ca1 Pr1 Ca1 1_455 1_545 90.00(5)
Ca1 Pr1 Ca1 1_455 . 100(1000)
Ca1 Pr1 Ca1 1_455 1_565 90.00(5)
Ca1 Pr1 Ca1 1_455 1_655 180.0(5)
Ca1 Pr1 Fe1 1_455 . 54.79(11)
Ca1 Pr1 Fe1 1_455 1_655 125.44(11)
Ca1 Pr1 Fe1 1_455 2_646 89.47(9)
Ca1 Pr1 Fe1 1_455 2_656 89.47(9)
Ca1 Pr1 As1 1_455 1_545 50.27(6)
Ca1 Pr1 As1 1_455 . 50.27(6)
Ca1 Pr1 As1 1_455 1_645 129.52(7)
Ca1 Pr1 As1 1_455 1_655 129.52(7)
Ca1 Pr1 As2 1_455 . 49.26(10)
Ca1 Pr1 As2 1_455 1_655 128.98(10)
Ca1 Pr1 As2 1_455 2_645 93.34(8)
Ca1 Pr1 As2 1_455 2_655 93.34(8)
Ca1 Pr1 Pr1 1_455 1_455 0.0(5)
Ca1 Pr1 Pr1 1_455 1_545 90
Ca1 Pr1 Pr1 1_455 1_565 90
Ca1 Pr1 Pr1 1_455 1_655 180.0(5)
Ca1 Pr1 Ca1 1_545 . 90.00(6)
Ca1 Pr1 Ca1 1_545 1_565 180.0(5)
Ca1 Pr1 Ca1 1_545 1_655 90.00(5)
Ca1 Pr1 Fe1 1_545 . 90.00(7)
Ca1 Pr1 Fe1 1_545 1_655 90.00(7)
Ca1 Pr1 Fe1 1_545 2_646 55.28(10)
Ca1 Pr1 Fe1 1_545 2_656 124.72(10)
Ca1 Pr1 As1 1_545 1_545 50.70(7)
Ca1 Pr1 As1 1_545 . 129.30(7)
Ca1 Pr1 As1 1_545 1_645 50.55(7)
Ca1 Pr1 As1 1_545 1_655 129.44(7)
Ca1 Pr1 As2 1_545 . 90.00(7)
Ca1 Pr1 As2 1_545 1_655 90.00(7)
Ca1 Pr1 As2 1_545 2_645 50.92(9)
Ca1 Pr1 As2 1_545 2_655 129.08(9)
Ca1 Pr1 Pr1 1_545 1_455 90.00(5)
Ca1 Pr1 Pr1 1_545 1_545 0.0(5)
Ca1 Pr1 Pr1 1_545 1_565 180.0(5)
Ca1 Pr1 Pr1 1_545 1_655 90.00(5)
Ca1 Pr1 Ca1 . 1_565 90.00(6)
Ca1 Pr1 Ca1 . 1_655 0(1000)
Ca1 Pr1 Fe1 . . 100(1000)
Ca1 Pr1 Fe1 . 1_655 0(1000)
Ca1 Pr1 Fe1 . 2_646 100(800)
Ca1 Pr1 Fe1 . 2_656 100(800)
Ca1 Pr1 As1 . 1_545 100(800)
Ca1 Pr1 As1 . . 100(800)
Ca1 Pr1 As1 . 1_645 40(160)
Ca1 Pr1 As1 . 1_655 40(160)
Ca1 Pr1 As2 . . 200(1000)
Ca1 Pr1 As2 . 1_655 100(1000)
Ca1 Pr1 As2 . 2_645 100(700)
Ca1 Pr1 As2 . 2_655 100(700)
Ca1 Pr1 Pr1 . 1_455 100(1000)
Ca1 Pr1 Pr1 . 1_545 90
Ca1 Pr1 Pr1 . 1_565 90
Ca1 Pr1 Pr1 . 1_655 0(1000)
Ca1 Pr1 Ca1 1_565 1_655 90.00(5)
Ca1 Pr1 Fe1 1_565 . 90.00(7)
Ca1 Pr1 Fe1 1_565 1_655 90.00(7)
Ca1 Pr1 Fe1 1_565 2_646 124.72(10)
Ca1 Pr1 Fe1 1_565 2_656 55.28(10)
Ca1 Pr1 As1 1_565 1_545 129.30(7)
Ca1 Pr1 As1 1_565 . 50.70(7)
Ca1 Pr1 As1 1_565 1_645 129.44(7)
Ca1 Pr1 As1 1_565 1_655 50.55(7)
Ca1 Pr1 As2 1_565 . 90.00(7)
Ca1 Pr1 As2 1_565 1_655 90.00(7)
Ca1 Pr1 As2 1_565 2_645 129.08(9)
Ca1 Pr1 As2 1_565 2_655 50.92(9)
Ca1 Pr1 Pr1 1_565 1_455 90.00(5)
Ca1 Pr1 Pr1 1_565 1_545 180.0(5)
Ca1 Pr1 Pr1 1_565 1_565 0.0(5)
Ca1 Pr1 Pr1 1_565 1_655 90.00(5)
Ca1 Pr1 Fe1 1_655 . 125.20(11)
Ca1 Pr1 Fe1 1_655 1_655 54.56(11)
Ca1 Pr1 Fe1 1_655 2_646 90.52(9)
Ca1 Pr1 Fe1 1_655 2_656 90.52(9)
Ca1 Pr1 As1 1_655 1_545 129.73(6)
Ca1 Pr1 As1 1_655 . 129.73(6)
Ca1 Pr1 As1 1_655 1_645 50.48(7)
Ca1 Pr1 As1 1_655 1_655 50.48(7)
Ca1 Pr1 As2 1_655 . 130.74(10)
Ca1 Pr1 As2 1_655 1_655 51.02(10)
Ca1 Pr1 As2 1_655 2_645 86.66(8)
Ca1 Pr1 As2 1_655 2_655 86.66(8)
Ca1 Pr1 Pr1 1_655 1_455 180.0(5)
Ca1 Pr1 Pr1 1_655 1_545 90
Ca1 Pr1 Pr1 1_655 1_565 90
Ca1 Pr1 Pr1 1_655 1_655 0.0(5)
Fe1 Pr1 Fe1 . 1_655 70.65(12)
Fe1 Pr1 Fe1 . 2_646 47.40(8)
Fe1 Pr1 Fe1 . 2_656 47.40(8)
Fe1 Pr1 As1 . 1_545 43.54(7)
Fe1 Pr1 As1 . . 43.54(7)
Fe1 Pr1 As1 . 1_645 90.53(9)
Fe1 Pr1 As1 . 1_655 90.53(9)
Fe1 Pr1 As2 . . 104.05(11)
Fe1 Pr1 As2 . 1_655 176.23(10)
Fe1 Pr1 As2 . 2_645 131.77(7)
Fe1 Pr1 As2 . 2_655 131.77(7)
Fe1 Pr1 Pr1 . 1_455 54.79(8)
Fe1 Pr1 Pr1 . 1_545 90
Fe1 Pr1 Pr1 . 1_565 90
Fe1 Pr1 Pr1 . 1_655 125.21(8)
Fe1 Pr1 Fe1 1_655 2_646 48.37(8)
Fe1 Pr1 Fe1 1_655 2_656 48.37(8)
Fe1 Pr1 As1 1_655 1_545 90.87(9)
Fe1 Pr1 As1 1_655 . 90.87(9)
Fe1 Pr1 As1 1_655 1_645 43.49(6)
Fe1 Pr1 As1 1_655 1_655 43.49(6)
Fe1 Pr1 As2 1_655 . 174.70(11)
Fe1 Pr1 As2 1_655 1_655 105.58(11)
Fe1 Pr1 As2 1_655 2_645 126.65(8)
Fe1 Pr1 As2 1_655 2_655 126.65(8)
Fe1 Pr1 Pr1 1_655 1_455 125.44(8)
Fe1 Pr1 Pr1 1_655 1_545 90
Fe1 Pr1 Pr1 1_655 1_565 90
Fe1 Pr1 Pr1 1_655 1_655 54.56(8)
Fe1 Pr1 Fe1 2_646 2_656 69.44(9)
Fe1 Pr1 As1 2_646 1_545 43.52(9)
Fe1 Pr1 As1 2_646 . 89.79(9)
Fe1 Pr1 As1 2_646 1_645 44.31(9)
Fe1 Pr1 As1 2_646 1_655 90.46(9)
Fe1 Pr1 As2 2_646 . 128.08(8)
Fe1 Pr1 As2 2_646 1_655 130.14(8)
Fe1 Pr1 As2 2_646 2_645 106.13(8)
Fe1 Pr1 As2 2_646 2_655 174.75(8)
Fe1 Pr1 Pr1 2_646 1_455 89.47(7)
Fe1 Pr1 Pr1 2_646 1_545 55.28(6)
Fe1 Pr1 Pr1 2_646 1_565 124.72(6)
Fe1 Pr1 Pr1 2_646 1_655 90.53(7)
Fe1 Pr1 As1 2_656 1_545 89.79(9)
Fe1 Pr1 As1 2_656 . 43.52(9)
Fe1 Pr1 As1 2_656 1_645 90.46(9)
Fe1 Pr1 As1 2_656 1_655 44.31(9)
Fe1 Pr1 As2 2_656 . 128.08(8)
Fe1 Pr1 As2 2_656 1_655 130.14(8)
Fe1 Pr1 As2 2_656 2_645 174.75(8)
Fe1 Pr1 As2 2_656 2_655 106.13(8)
Fe1 Pr1 Pr1 2_656 1_455 89.47(7)
Fe1 Pr1 Pr1 2_656 1_545 124.72(6)
Fe1 Pr1 Pr1 2_656 1_565 55.28(6)
Fe1 Pr1 Pr1 2_656 1_655 90.53(7)
As1 Pr1 As1 1_545 . 78.60(6)
As1 Pr1 As1 1_545 1_645 79.25(7)
As1 Pr1 As1 1_545 1_655 128.19(10)
As1 Pr1 As2 1_545 . 85.03(9)
As1 Pr1 As2 1_545 1_655 137.83(6)
As1 Pr1 As2 1_545 2_645 88.61(8)
As1 Pr1 As2 1_545 2_655 140.73(9)
As1 Pr1 Pr1 1_545 1_455 50.27(5)
As1 Pr1 Pr1 1_545 1_545 50.70(4)
As1 Pr1 Pr1 1_545 1_565 129.30(4)
As1 Pr1 Pr1 1_545 1_655 129.73(5)
As1 Pr1 As1 . 1_645 128.19(10)
As1 Pr1 As1 . 1_655 79.25(7)
As1 Pr1 As2 . . 85.03(9)
As1 Pr1 As2 . 1_655 137.83(6)
As1 Pr1 As2 . 2_645 140.73(9)
As1 Pr1 As2 . 2_655 88.61(8)
As1 Pr1 Pr1 . 1_455 50.27(5)
As1 Pr1 Pr1 . 1_545 129.30(4)
As1 Pr1 Pr1 . 1_565 50.70(4)
As1 Pr1 Pr1 . 1_655 129.73(5)
As1 Pr1 As1 1_645 1_655 78.88(6)
As1 Pr1 As2 1_645 . 138.32(6)
As1 Pr1 As2 1_645 1_655 86.55(9)
As1 Pr1 As2 1_645 2_645 84.33(8)
As1 Pr1 As2 1_645 2_655 134.60(9)
As1 Pr1 Pr1 1_645 1_455 129.52(5)
As1 Pr1 Pr1 1_645 1_545 50.56(4)
As1 Pr1 Pr1 1_645 1_565 129.44(4)
As1 Pr1 Pr1 1_645 1_655 50.48(5)
As1 Pr1 As2 1_655 . 138.32(6)
As1 Pr1 As2 1_655 1_655 86.55(9)
As1 Pr1 As2 1_655 2_645 134.60(9)
As1 Pr1 As2 1_655 2_655 84.33(8)
As1 Pr1 Pr1 1_655 1_455 129.52(5)
As1 Pr1 Pr1 1_655 1_545 129.44(4)
As1 Pr1 Pr1 1_655 1_565 50.56(4)
As1 Pr1 Pr1 1_655 1_655 50.48(5)
As2 Pr1 As2 . 1_655 79.72(10)
As2 Pr1 As2 . 2_645 56.73(7)
As2 Pr1 As2 . 2_655 56.73(7)
As2 Pr1 Pr1 . 1_455 49.26(7)
As2 Pr1 Pr1 . 1_545 90
As2 Pr1 Pr1 . 1_565 90
As2 Pr1 Pr1 . 1_655 130.74(7)
As2 Pr1 As2 1_655 2_645 50.33(7)
As2 Pr1 As2 1_655 2_655 50.33(7)
As2 Pr1 Pr1 1_655 1_455 128.98(7)
As2 Pr1 Pr1 1_655 1_545 90
As2 Pr1 Pr1 1_655 1_565 90
As2 Pr1 Pr1 1_655 1_655 51.02(7)
As2 Pr1 As2 2_645 2_655 78.15(7)
As2 Pr1 Pr1 2_645 1_455 93.34(6)
As2 Pr1 Pr1 2_645 1_545 50.92(5)
As2 Pr1 Pr1 2_645 1_565 129.08(5)
As2 Pr1 Pr1 2_645 1_655 86.66(6)
As2 Pr1 Pr1 2_655 1_455 93.34(6)
As2 Pr1 Pr1 2_655 1_545 129.08(5)
As2 Pr1 Pr1 2_655 1_565 50.92(5)
As2 Pr1 Pr1 2_655 1_655 86.66(6)
Pr1 Pr1 Pr1 1_455 1_545 90
Pr1 Pr1 Pr1 1_455 1_565 90
Pr1 Pr1 Pr1 1_455 1_655 180.0(5)
Pr1 Pr1 Pr1 1_545 1_565 180.0(5)
Pr1 Pr1 Pr1 1_545 1_655 90
Pr1 Pr1 Pr1 1_565 1_655 90

loop_
_geom_bond_atom_site_label_1
_geom_bond_atom_site_label_2
_geom_bond_site_symmetry_2
_geom_bond_distance
Ca1 Ca1 1_455 3.916(5)
Ca1 Ca1 1_545 3.8953(14)
Ca1 Ca1 1_565 3.8953(14)
Ca1 Ca1 1_655 3.916(5)
Ca1 Fe1 . 3.382(7)
Ca1 Fe1 1_655 3.391(7)
Ca1 Fe1 2_646 3.420(7)
Ca1 Fe1 2_656 3.420(7)
Ca1 As1 1_545 3.075(4)
Ca1 As1 . 3.075(4)
Ca1 As1 1_645 3.066(4)
Ca1 As1 1_655 3.066(4)
Ca1 As2 . 3.094(6)
Ca1 As2 1_655 3.016(6)
Ca1 As2 2_645 3.090(5)
Ca1 As2 2_655 3.090(5)
Ca1 Pr1 1_455 3.916(4)
Ca1 Pr1 1_545 3.8953(14)
Ca1 Pr1 . 0.000(4)
Ca1 Pr1 1_565 3.8953(14)
Ca1 Pr1 1_655 3.916(4)
Fe1 Fe1 1_455 3.916(6)
Fe1 Fe1 1_545 3.8953(14)
Fe1 Fe1 1_565 3.8953(14)
Fe1 Fe1 1_655 3.916(6)
Fe1 Fe1 2_546 2.791(4)
Fe1 Fe1 2_556 2.791(4)
Fe1 Fe1 2_646 2.734(4)
Fe1 Fe1 2_656 2.734(4)
Fe1 As1 1_545 2.411(4)
Fe1 As1 . 2.411(4)
Fe1 As1 2_546 2.467(6)
Fe1 As1 2_646 2.429(6)
Fe1 Pr1 1_455 3.392(6)
Fe1 Pr1 . 3.382(6)
Fe1 Pr1 2_646 3.420(5)
Fe1 Pr1 2_656 3.420(5)
As1 As1 1_455 3.916(4)
As1 As1 1_545 3.8953(14)
As1 As1 1_565 3.8953(14)
As1 As1 1_655 3.916(4)
As1 As1 2_646 3.994(5)
As1 As1 2_656 3.994(5)
As1 Pr1 1_455 3.066(3)
As1 Pr1 1_465 3.066(3)
As1 Pr1 . 3.075(3)
As1 Pr1 1_565 3.075(3)
As2 As2 1_455 3.916(5)
As2 As2 1_545 3.8953(14)
As2 As2 1_565 3.8953(14)
As2 As2 1_655 3.916(5)
As2 As2 2_545 2.597(3)
As2 As2 2_555 2.597(3)
As2 As2 2_645 2.938(3)
As2 As2 2_655 2.938(3)
As2 Pr1 1_455 3.016(4)
As2 Pr1 . 3.094(4)
As2 Pr1 2_645 3.090(3)
As2 Pr1 2_655 3.090(3)
Pr1 Pr1 1_455 3.9163(16)
Pr1 Pr1 1_545 3.8953(14)
Pr1 Pr1 1_565 3.8953(14)
Pr1 Pr1 1_655 3.9163(16)
